data_1553831
loop_
_publ_author_name
'Sun, Haiyu'
'Xu, Shiyan'
'Xing, Zhimin'
'Liu, Lin'
'Feng, Shangbiao'
'Fang, Bowen'
'Xie, Xingang'
'She, Xuegong'

_publ_section_title
;
 Rapid construction of complex tetracyclic frameworks via a
 gold(i)-catalyzed tandem 1,2-acyloxy migration/[3 + 2]
 cycloaddition/Friedel--Crafts type cyclization reaction of linear enynyl
 esters
;
_journal_issue 11
_journal_name_full 'Organic Chemistry Frontiers'
_journal_page_first 2109
_journal_paper_doi 10.1039/C7QO00511C
_journal_volume 4
_journal_year 2017
_chemical_formula_moiety 'C19 H24 O5'
_chemical_formula_sum 'C19 H24 O5'
_chemical_formula_weight 332.38
_space_group_crystal_system triclinic
_space_group_IT_number 2
_space_group_name_Hall '-P 1'
_space_group_name_H-M_alt 'P -1'
_atom_sites_solution_hydrogens geom
_atom_sites_solution_primary direct
_audit_creation_date 2016-11-09
_audit_creation_method
;
Olex2 1.2
(compiled 2016.09.09 svn.r3337 for OlexSys, GUI svn.r5227)
;
_audit_update_record
;
2017-05-03 deposited with the CCDC.
2017-07-27 downloaded from the CCDC.
;
_cell_angle_alpha 66.11(3)
_cell_angle_beta 71.31(3)
_cell_angle_gamma 87.32(2)
_cell_formula_units_Z 2
_cell_length_a 8.981(2)
_cell_length_b 10.331(3)
_cell_length_c 10.885(3)
_cell_measurement_reflns_used 873
_cell_measurement_temperature 293(2)
_cell_measurement_theta_max 22.5220
_cell_measurement_theta_min 3.7120
_cell_volume 870.7(5)
_computing_cell_refinement
;
CrysAlisPro, Agilent Technologies,
Version 1.171.36.32 (release 02-08-2013 CrysAlis171 .NET)
(compiled Aug  2 2013,16:46:58)
;
_computing_data_collection
;
CrysAlisPro, Agilent Technologies,
Version 1.171.36.32 (release 02-08-2013 CrysAlis171 .NET)
(compiled Aug  2 2013,16:46:58)
;
_computing_data_reduction
;
CrysAlisPro, Agilent Technologies,
Version 1.171.36.32 (release 02-08-2013 CrysAlis171 .NET)
(compiled Aug  2 2013,16:46:58)
;
_computing_molecular_graphics 'Olex2 (Dolomanov et al., 2009)'
_computing_publication_material 'Olex2 (Dolomanov et al., 2009)'
_computing_structure_refinement 'ShelXL (Sheldrick, 2015)'
_computing_structure_solution 'ShelXS (Sheldrick, 2008)'
_diffrn_ambient_temperature 293(2)
_diffrn_detector_area_resol_mean 16.0733
_diffrn_measured_fraction_theta_full 0.998
_diffrn_measured_fraction_theta_max 0.997
_diffrn_measurement_details
;
#__ type_ start__ end____ width___ exp.time_
  1 omega  -92.00  -10.00   2.0000    5.0000
omega____ theta____ kappa____ phi______ frames
    -      -19.5055  -38.0000 -120.0000 41

#__ type_ start__ end____ width___ exp.time_
  2 omega   -4.00   22.00   2.0000    5.0000
omega____ theta____ kappa____ phi______ frames
    -      -19.5055  -99.0000  -90.0000 13

#__ type_ start__ end____ width___ exp.time_
  3 omega   -1.00   93.00   2.0000    5.0000
omega____ theta____ kappa____ phi______ frames
    -       22.7867   57.0000  150.0000 47

#__ type_ start__ end____ width___ exp.time_
  4 omega  -19.00   57.00   2.0000    5.0000
omega____ theta____ kappa____ phi______ frames
    -       22.7867  -99.0000 -120.0000 38

#__ type_ start__ end____ width___ exp.time_
  5 omega  -46.00   46.00   2.0000    5.0000
omega____ theta____ kappa____ phi______ frames
    -       22.7867  -57.0000    0.0000 46
;
_diffrn_measurement_device_type 'SuperNova, Dual, Cu at zero, Eos'
_diffrn_measurement_method '\w scans'
_diffrn_orient_matrix_UB_11 0.0127014000
_diffrn_orient_matrix_UB_12 0.0452431000
_diffrn_orient_matrix_UB_13 -0.0725323000
_diffrn_orient_matrix_UB_21 -0.0560473000
_diffrn_orient_matrix_UB_22 0.0441779000
_diffrn_orient_matrix_UB_23 0.0209827000
_diffrn_orient_matrix_UB_31 0.0609309000
_diffrn_orient_matrix_UB_32 0.0411482000
_diffrn_orient_matrix_UB_33 0.0001539000
_diffrn_radiation_monochromator mirror
_diffrn_radiation_type MoK\a
_diffrn_radiation_wavelength 0.71073
_diffrn_reflns_av_R_equivalents 0.0344
_diffrn_reflns_av_unetI/netI 0.0739
_diffrn_reflns_Laue_measured_fraction_full 0.998
_diffrn_reflns_Laue_measured_fraction_max 0.997
_diffrn_reflns_limit_h_max 11
_diffrn_reflns_limit_h_min -11
_diffrn_reflns_limit_k_max 12
_diffrn_reflns_limit_k_min -12
_diffrn_reflns_limit_l_max 12
_diffrn_reflns_limit_l_min -13
_diffrn_reflns_number 5319
_diffrn_reflns_point_group_measured_fraction_full 0.998
_diffrn_reflns_point_group_measured_fraction_max 0.997
_diffrn_reflns_theta_full 25.500
_diffrn_reflns_theta_max 26.021
_diffrn_reflns_theta_min 3.389
_diffrn_source 'SuperNova (Mo) X-ray Source'
_exptl_absorpt_coefficient_mu 0.091
_exptl_absorpt_correction_T_max 1.00000
_exptl_absorpt_correction_T_min 0.43902
_exptl_absorpt_correction_type multi-scan
_exptl_absorpt_process_details
;
CrysAlisPro, Agilent Technologies,
Version 1.171.36.32 (release 02-08-2013 CrysAlis171 .NET)
(compiled Aug  2 2013,16:46:58)
Empirical absorption correction using spherical harmonics,
 implemented in SCALE3 ABSPACK scaling algorithm.
;
_exptl_crystal_colour 'clear light colourless'
_exptl_crystal_colour_lustre clear
_exptl_crystal_colour_modifier light
_exptl_crystal_colour_primary colourless
_exptl_crystal_density_diffrn 1.268
_exptl_crystal_description block
_exptl_crystal_F_000 356
_exptl_crystal_size_max 0.25
_exptl_crystal_size_mid 0.22
_exptl_crystal_size_min 0.17
_refine_diff_density_max 0.277
_refine_diff_density_min -0.255
_refine_diff_density_rms 0.041
_refine_ls_extinction_coef 0.067(6)
_refine_ls_extinction_expression Fc^*^=kFc[1+0.001xFc^2^\l^3^/sin(2\q)]^-1/4^
_refine_ls_extinction_method 'SHELXL-2014/7 (Sheldrick 2014'
_refine_ls_goodness_of_fit_ref 1.034
_refine_ls_hydrogen_treatment constr
_refine_ls_matrix_type full
_refine_ls_number_parameters 230
_refine_ls_number_reflns 3422
_refine_ls_number_restraints 6
_refine_ls_restrained_S_all 1.034
_refine_ls_R_factor_all 0.1259
_refine_ls_R_factor_gt 0.0673
_refine_ls_shift/su_max 0.000
_refine_ls_shift/su_mean 0.000
_refine_ls_structure_factor_coef Fsqd
_refine_ls_weighting_details 'w=1/[\s^2^(Fo^2^)+(0.0443P)^2^+0.4217P] where P=(Fo^2^+2Fc^2^)/3'
_refine_ls_weighting_scheme calc
_refine_ls_wR_factor_gt 0.1341
_refine_ls_wR_factor_ref 0.1744
_reflns_Friedel_coverage 0.000
_reflns_number_gt 1837
_reflns_number_total 3422
_reflns_threshold_expression 'I > 2\s(I)'
_cod_data_source_file c7qo00511c2.cif
_cod_data_source_block sunhy_1108
_cod_original_cell_volume 870.6(5)
_cod_database_code 1553831
_shelx_space_group_comment
;
The symmetry employed for this shelxl refinement is uniquely defined
by the following loop, which should always be used as a source of
symmetry information in preference to the above space-group names.
They are only intended as comments.
;
_reflns_odcompleteness_completeness 99.75
_reflns_odcompleteness_iscentric 1
_reflns_odcompleteness_theta 26.32
_olex2_refinement_description
;
1. Fixed Uiso
 At 1.2 times of:
  All C(H) groups, All C(H,H) groups, All C(H,H,H,H) groups
 At 1.5 times of:
  All C(H,H,H) groups
2. Uiso/Uaniso restraints and constraints
Uanis(C9') \\sim Ueq: with sigma of 0.01 and sigma for terminal atoms of 0.02
3. Others
 Fixed Sof: H8AA(0.75) H8AB(0.75) H8BC(0.25) H8BD(0.25) H10A(0.75) H10B(0.75)
 H10C(0.25) H10D(0.25) C9(0.75) H9A(0.75) H9B(0.75) C9'(0.25) H9'A(0.25)
 H9'B(0.25)
4.a Ternary CH refined with riding coordinates:
 C12(H12)
4.b Secondary CH2 refined with riding coordinates:
 C8(H8AA,H8AB), C8(H8BC,H8BD), C10(H10A,H10B), C10(H10C,H10D), C11(H11A,H11B),
 C14(H14A,H14B), C15(H15A,H15B), C9(H9A,H9B), C9'(H9'A,H9'B)
4.c Aromatic/amide H refined with riding coordinates:
 C2(H2), C4(H4)
4.d Idealised Me refined as rotating group:
 C16(H16A,H16B,H16C), C17(H17A,H17B,H17C), C19(H19A,H19B,H19C)
;
_shelx_shelxl_version_number 2014/7
_olex2_date_sample_data_collection 2016-11-08
_olex2_submission_special_instructions 'No special instructions were received'

loop_
_space_group_symop_operation_xyz
'x, y, z'
'-x, -y, -z'

loop_
_atom_site_label
_atom_site_type_symbol
_atom_site_fract_x
_atom_site_fract_y
_atom_site_fract_z
_atom_site_U_iso_or_equiv
_atom_site_adp_type
_atom_site_occupancy
_atom_site_site_symmetry_order
_atom_site_calc_flag
_atom_site_refinement_flags_posn
_atom_site_refinement_flags_adp
_atom_site_refinement_flags_occupancy
_atom_site_disorder_assembly
_atom_site_disorder_group
O1 O 0.2858(2) 0.7667(2) 0.3247(3) 0.0645(7) Uani 1 1 d . . . . .
O2 O 0.5622(3) 0.3979(3) 0.2305(4) 0.0966(11) Uani 1 1 d . . . . .
O3 O 0.0576(2) 0.8481(2) 0.1747(2) 0.0522(6) Uani 1 1 d . . . . .
O4 O -0.2474(3) 0.9618(3) 0.2914(3) 0.0724(8) Uani 1 1 d . . . . .
O5 O 0.1869(3) 1.0970(3) 0.2697(4) 0.0955(10) Uani 1 1 d . . . . .
C1 C 0.2963(3) 0.6550(3) 0.2858(4) 0.0503(8) Uani 1 1 d . . . . .
C2 C 0.4255(4) 0.5795(4) 0.2757(4) 0.0632(10) Uani 1 1 d . . . . .
H2 H 0.5108 0.6022 0.2966 0.076 Uiso 1 1 calc R . . . .
C3 C 0.4283(4) 0.4690(4) 0.2341(4) 0.0624(10) Uani 1 1 d . . . . .
C4 C 0.3034(4) 0.4349(4) 0.2033(4) 0.0556(9) Uani 1 1 d . . . . .
H4 H 0.3063 0.3610 0.1748 0.067 Uiso 1 1 calc R . . . .
C5 C 0.1711(3) 0.5119(3) 0.2149(3) 0.0471(8) Uani 1 1 d . . . . .
C6 C 0.1631(3) 0.6219(3) 0.2580(3) 0.0416(7) Uani 1 1 d . . . . .
C7 C 0.0168(3) 0.7010(3) 0.2793(4) 0.0468(8) Uani 1 1 d . . . . .
C8 C -0.1163(4) 0.6397(5) 0.2548(5) 0.0836(14) Uani 1 1 d . . . . .
H8AA H -0.1743 0.5609 0.3430 0.100 Uiso 0.75 1 calc R . P A 1
H8AB H -0.1883 0.7121 0.2335 0.100 Uiso 0.75 1 calc R . P A 1
H8BC H -0.2145 0.6461 0.3224 0.100 Uiso 0.25 1 calc R . P B 2
H8BD H -0.1182 0.7021 0.1607 0.100 Uiso 0.25 1 calc R . P B 2
C10 C 0.0365(4) 0.4681(4) 0.1811(4) 0.0696(11) Uani 1 1 d . . . . .
H10A H -0.0255 0.3849 0.2619 0.083 Uiso 0.75 1 calc R . P C 1
H10B H 0.0782 0.4431 0.1004 0.083 Uiso 0.75 1 calc R . P C 1
H10C H 0.0321 0.3667 0.2056 0.083 Uiso 0.25 1 calc R . P D 2
H10D H 0.0536 0.5175 0.0799 0.083 Uiso 0.25 1 calc R . P D 2
C11 C -0.0460(4) 0.7086(4) 0.4249(4) 0.0577(9) Uani 1 1 d . . . . .
H11A H -0.1497 0.6566 0.4785 0.069 Uiso 1 1 calc R . . . .
H11B H 0.0244 0.6666 0.4791 0.069 Uiso 1 1 calc R . . . .
C12 C -0.0553(4) 0.8629(4) 0.3992(4) 0.0521(8) Uani 1 1 d . . . . .
H12 H -0.0013 0.8874 0.4533 0.063 Uiso 1 1 calc R . . . .
C13 C 0.0257(3) 0.9470(3) 0.2387(3) 0.0444(7) Uani 1 1 d . . . . .
C14 C -0.1028(4) 1.0392(4) 0.1922(4) 0.0571(9) Uani 1 1 d . . . . .
H14A H -0.0925 1.1311 0.1946 0.069 Uiso 1 1 calc R . . . .
H14B H -0.0952 1.0538 0.0965 0.069 Uiso 1 1 calc R . . . .
C15 C -0.2219(4) 0.9106(5) 0.4252(4) 0.0789(12) Uani 1 1 d . . . . .
H15A H -0.2990 0.8314 0.4957 0.095 Uiso 1 1 calc R . . . .
H15B H -0.2304 0.9853 0.4588 0.095 Uiso 1 1 calc R . . . .
C16 C 0.4086(4) 0.7985(5) 0.3676(5) 0.0892(15) Uani 1 1 d . . . . .
H16A H 0.5067 0.8222 0.2904 0.134 Uiso 1 1 calc GR . . . .
H16B H 0.4173 0.7171 0.4481 0.134 Uiso 1 1 calc GR . . . .
H16C H 0.3844 0.8775 0.3933 0.134 Uiso 1 1 calc GR . . . .
C17 C 0.5756(5) 0.2858(5) 0.1827(6) 0.1052(17) Uani 1 1 d . . . . .
H17A H 0.5754 0.3240 0.0863 0.158 Uiso 1 1 calc GR . . . .
H17B H 0.4880 0.2147 0.2426 0.158 Uiso 1 1 calc GR . . . .
H17C H 0.6724 0.2437 0.1871 0.158 Uiso 1 1 calc GR . . . .
C18 C 0.1740(4) 1.0407(4) 0.1954(4) 0.0594(9) Uani 1 1 d . . . . .
C19 C 0.2962(4) 1.0671(5) 0.0552(5) 0.0911(14) Uani 1 1 d . . . . .
H19A H 0.3331 0.9785 0.0550 0.137 Uiso 1 1 calc GR . . . .
H19B H 0.3831 1.1291 0.0396 0.137 Uiso 1 1 calc GR . . . .
H19C H 0.2510 1.1108 -0.0192 0.137 Uiso 1 1 calc GR . . . .
C9 C -0.0710(5) 0.5914(6) 0.1457(6) 0.0677(14) Uani 0.75 1 d . . P E 1
H9A H -0.0143 0.6690 0.0560 0.081 Uiso 0.75 1 calc R . P E 1
H9B H -0.1642 0.5580 0.1361 0.081 Uiso 0.75 1 calc R . P E 1
C9' C -0.1185(15) 0.5035(16) 0.2642(18) 0.056(3) Uani 0.25 1 d . U P E 2
H9'A H -0.2006 0.4887 0.2299 0.067 Uiso 0.25 1 calc R . P E 2
H9'B H -0.1458 0.4380 0.3636 0.067 Uiso 0.25 1 calc R . P E 2

loop_
_atom_site_aniso_label
_atom_site_aniso_U_11
_atom_site_aniso_U_22
_atom_site_aniso_U_33
_atom_site_aniso_U_23
_atom_site_aniso_U_13
_atom_site_aniso_U_12
O1 0.0620(14) 0.0552(15) 0.106(2) -0.0495(16) -0.0453(14) 0.0126(11)
O2 0.0566(15) 0.073(2) 0.174(3) -0.065(2) -0.0390(18) 0.0280(14)
O3 0.0726(14) 0.0407(13) 0.0474(14) -0.0219(12) -0.0213(11) 0.0142(11)
O4 0.0484(14) 0.0700(18) 0.093(2) -0.0286(17) -0.0235(14) 0.0145(12)
O5 0.097(2) 0.083(2) 0.127(3) -0.068(2) -0.0291(18) -0.0123(16)
C1 0.0497(17) 0.0392(18) 0.070(2) -0.0280(18) -0.0225(16) 0.0056(14)
C2 0.0464(18) 0.053(2) 0.100(3) -0.037(2) -0.0306(19) 0.0067(16)
C3 0.0438(18) 0.048(2) 0.087(3) -0.027(2) -0.0128(18) 0.0126(15)
C4 0.0580(19) 0.043(2) 0.067(2) -0.0288(19) -0.0138(17) 0.0050(15)
C5 0.0496(17) 0.0407(19) 0.055(2) -0.0221(17) -0.0187(15) 0.0036(14)
C6 0.0417(15) 0.0345(17) 0.0488(19) -0.0162(15) -0.0161(14) 0.0011(12)
C7 0.0487(17) 0.0343(17) 0.063(2) -0.0204(16) -0.0266(16) 0.0083(13)
C8 0.068(2) 0.075(3) 0.148(4) -0.066(3) -0.063(3) 0.023(2)
C10 0.075(2) 0.071(3) 0.093(3) -0.055(3) -0.040(2) 0.012(2)
C11 0.0503(18) 0.056(2) 0.057(2) -0.0184(19) -0.0131(16) 0.0078(16)
C12 0.0565(19) 0.057(2) 0.049(2) -0.0270(18) -0.0189(16) 0.0102(16)
C13 0.0472(17) 0.0399(18) 0.052(2) -0.0247(16) -0.0175(15) 0.0086(13)
C14 0.063(2) 0.047(2) 0.064(2) -0.0244(19) -0.0239(18) 0.0172(17)
C15 0.069(2) 0.077(3) 0.071(3) -0.028(3) -0.005(2) 0.027(2)
C16 0.084(3) 0.089(3) 0.149(4) -0.077(3) -0.072(3) 0.019(2)
C17 0.079(3) 0.071(3) 0.156(5) -0.059(3) -0.013(3) 0.031(2)
C18 0.0540(19) 0.046(2) 0.077(3) -0.025(2) -0.0209(19) 0.0070(16)
C19 0.066(2) 0.094(4) 0.082(3) -0.018(3) -0.004(2) -0.012(2)
C9 0.063(3) 0.082(4) 0.082(4) -0.047(4) -0.036(3) 0.006(3)
C9' 0.048(6) 0.061(7) 0.068(8) -0.025(6) -0.034(6) 0.005(5)

loop_
_atom_type_symbol
_atom_type_description
_atom_type_scat_dispersion_real
_atom_type_scat_dispersion_imag
_atom_type_scat_source
C C 0.0033 0.0016 'International Tables Vol C Tables 4.2.6.8 and 6.1.1.4'
H H 0.0000 0.0000 'International Tables Vol C Tables 4.2.6.8 and 6.1.1.4'
O O 0.0106 0.0060 'International Tables Vol C Tables 4.2.6.8 and 6.1.1.4'

loop_
_geom_angle_atom_site_label_1
_geom_angle_atom_site_label_2
_geom_angle_atom_site_label_3
_geom_angle
C1 O1 C16 118.8(2)
C3 O2 C17 117.7(3)
C13 O3 C7 112.5(2)
C14 O4 C15 104.2(3)
O1 C1 C6 115.3(2)
C2 C1 O1 122.7(3)
C2 C1 C6 122.0(3)
C1 C2 H2 120.3
C1 C2 C3 119.4(3)
C3 C2 H2 120.3
O2 C3 C2 114.8(3)
C4 C3 O2 124.5(3)
C4 C3 C2 120.6(3)
C3 C4 H4 120.2
C3 C4 C5 119.6(3)
C5 C4 H4 120.2
C4 C5 C10 117.1(3)
C6 C5 C4 121.4(3)
C6 C5 C10 121.5(3)
C1 C6 C7 121.0(2)
C5 C6 C1 116.9(2)
C5 C6 C7 122.1(2)
O3 C7 C6 108.1(2)
O3 C7 C8 107.3(3)
O3 C7 C11 105.6(2)
C6 C7 C8 111.9(2)
C6 C7 C11 114.5(2)
C8 C7 C11 109.0(3)
C7 C8 H8AA 108.3
C7 C8 H8AB 108.3
C7 C8 H8BC 107.2
C7 C8 H8BD 107.2
H8AA C8 H8AB 107.4
H8BC C8 H8BD 106.9
C9 C8 C7 116.1(3)
C9 C8 H8AA 108.3
C9 C8 H8AB 108.3
C9' C8 C7 120.4(6)
C9' C8 H8BC 107.2
C9' C8 H8BD 107.2
C5 C10 H10A 109.5
C5 C10 H10B 109.5
C5 C10 H10C 109.6
C5 C10 H10D 109.6
C5 C10 C9 110.5(3)
C5 C10 C9' 110.1(5)
H10A C10 H10B 108.1
H10C C10 H10D 108.2
C9 C10 H10A 109.5
C9 C10 H10B 109.5
C9' C10 H10C 109.6
C9' C10 H10D 109.6
C7 C11 H11A 110.1
C7 C11 H11B 110.1
H11A C11 H11B 108.5
C12 C11 C7 107.8(3)
C12 C11 H11A 110.1
C12 C11 H11B 110.1
C11 C12 H12 110.8
C11 C12 C13 105.5(2)
C11 C12 C15 115.0(3)
C13 C12 H12 110.8
C15 C12 H12 110.8
C15 C12 C13 103.4(3)
O3 C13 C12 107.9(2)
O3 C13 C14 109.5(2)
O3 C13 C18 110.3(2)
C12 C13 C14 103.1(2)
C18 C13 C12 115.9(3)
C18 C13 C14 109.9(3)
O4 C14 C13 105.1(3)
O4 C14 H14A 110.7
O4 C14 H14B 110.7
C13 C14 H14A 110.7
C13 C14 H14B 110.7
H14A C14 H14B 108.8
O4 C15 C12 105.9(3)
O4 C15 H15A 110.6
O4 C15 H15B 110.6
C12 C15 H15A 110.6
C12 C15 H15B 110.6
H15A C15 H15B 108.7
O1 C16 H16A 109.5
O1 C16 H16B 109.5
O1 C16 H16C 109.5
H16A C16 H16B 109.5
H16A C16 H16C 109.5
H16B C16 H16C 109.5
O2 C17 H17A 109.5
O2 C17 H17B 109.5
O2 C17 H17C 109.5
H17A C17 H17B 109.5
H17A C17 H17C 109.5
H17B C17 H17C 109.5
O5 C18 C13 120.0(3)
O5 C18 C19 122.3(3)
C19 C18 C13 117.6(3)
C18 C19 H19A 109.5
C18 C19 H19B 109.5
C18 C19 H19C 109.5
H19A C19 H19B 109.5
H19A C19 H19C 109.5
H19B C19 H19C 109.5
C8 C9 C10 109.8(4)
C8 C9 H9A 109.7
C8 C9 H9B 109.7
C10 C9 H9A 109.7
C10 C9 H9B 109.7
H9A C9 H9B 108.2
C8 C9' C10 114.4(10)
C8 C9' H9'A 108.7
C8 C9' H9'B 108.7
C10 C9' H9'A 108.7
C10 C9' H9'B 108.7
H9'A C9' H9'B 107.6

loop_
_geom_bond_atom_site_label_1
_geom_bond_atom_site_label_2
_geom_bond_distance
O1 C1 1.371(3)
O1 C16 1.425(3)
O2 C3 1.377(4)
O2 C17 1.436(4)
O3 C7 1.457(4)
O3 C13 1.425(3)
O4 C14 1.411(4)
O4 C15 1.426(5)
O5 C18 1.205(4)
C1 C2 1.368(4)
C1 C6 1.412(4)
C2 H2 0.9300
C2 C3 1.385(4)
C3 C4 1.367(4)
C4 H4 0.9300
C4 C5 1.399(4)
C5 C6 1.385(4)
C5 C10 1.508(4)
C6 C7 1.519(4)
C7 C8 1.521(4)
C7 C11 1.536(4)
C8 H8AA 0.9700
C8 H8AB 0.9700
C8 H8BC 0.9700
C8 H8BD 0.9700
C8 C9 1.406(5)
C8 C9' 1.369(14)
C10 H10A 0.9700
C10 H10B 0.9700
C10 H10C 0.9700
C10 H10D 0.9700
C10 C9 1.559(6)
C10 C9' 1.517(13)
C11 H11A 0.9700
C11 H11B 0.9700
C11 C12 1.506(4)
C12 H12 0.9800
C12 C13 1.534(4)
C12 C15 1.528(4)
C13 C14 1.541(4)
C13 C18 1.511(4)
C14 H14A 0.9700
C14 H14B 0.9700
C15 H15A 0.9700
C15 H15B 0.9700
C16 H16A 0.9600
C16 H16B 0.9600
C16 H16C 0.9600
C17 H17A 0.9600
C17 H17B 0.9600
C17 H17C 0.9600
C18 C19 1.492(5)
C19 H19A 0.9600
C19 H19B 0.9600
C19 H19C 0.9600
C9 H9A 0.9700
C9 H9B 0.9700
C9' H9'A 0.9700
C9' H9'B 0.9700

loop_
_geom_torsion_atom_site_label_1
_geom_torsion_atom_site_label_2
_geom_torsion_atom_site_label_3
_geom_torsion_atom_site_label_4
_geom_torsion
O1 C1 C2 C3 -179.2(3)
O1 C1 C6 C5 178.4(3)
O1 C1 C6 C7 -3.5(5)
O2 C3 C4 C5 177.9(3)
O3 C7 C8 C9 82.0(4)
O3 C7 C8 C9' 139.8(9)
O3 C7 C11 C12 5.8(3)
O3 C13 C14 O4 87.3(3)
O3 C13 C18 O5 -155.9(3)
O3 C13 C18 C19 27.9(4)
C1 C2 C3 O2 -178.5(3)
C1 C2 C3 C4 -0.1(6)
C1 C6 C7 O3 66.8(4)
C1 C6 C7 C8 -175.2(3)
C1 C6 C7 C11 -50.6(4)
C2 C1 C6 C5 -2.1(5)
C2 C1 C6 C7 176.0(3)
C2 C3 C4 C5 -0.4(6)
C3 C4 C5 C6 -0.4(5)
C3 C4 C5 C10 -179.4(3)
C4 C5 C6 C1 1.6(5)
C4 C5 C6 C7 -176.4(3)
C4 C5 C10 C9 -159.7(4)
C4 C5 C10 C9' 151.8(7)
C5 C6 C7 O3 -115.3(3)
C5 C6 C7 C8 2.7(5)
C5 C6 C7 C11 127.4(3)
C5 C10 C9 C8 -52.1(5)
C5 C10 C9' C8 49.5(12)
C6 C1 C2 C3 1.4(6)
C6 C5 C10 C9 21.3(5)
C6 C5 C10 C9' -27.2(8)
C6 C7 C8 C9 -36.4(5)
C6 C7 C8 C9' 21.3(10)
C6 C7 C11 C12 124.6(3)
C7 O3 C13 C12 -4.6(3)
C7 O3 C13 C14 -116.1(3)
C7 O3 C13 C18 122.9(3)
C7 C8 C9 C10 61.6(6)
C7 C8 C9' C10 -48.8(13)
C7 C11 C12 C13 -8.3(3)
C7 C11 C12 C15 104.9(3)
C8 C7 C11 C12 -109.2(3)
C10 C5 C6 C1 -179.5(3)
C10 C5 C6 C7 2.5(5)
C11 C7 C8 C9 -164.1(4)
C11 C7 C8 C9' -106.3(9)
C11 C12 C13 O3 8.0(3)
C11 C12 C13 C14 123.7(2)
C11 C12 C13 C18 -116.3(3)
C11 C12 C15 O4 -91.9(4)
C12 C13 C14 O4 -27.3(3)
C12 C13 C18 O5 -32.9(4)
C12 C13 C18 C19 150.9(3)
C13 O3 C7 C6 -123.7(2)
C13 O3 C7 C8 115.5(3)
C13 O3 C7 C11 -0.7(3)
C13 C12 C15 O4 22.6(4)
C14 O4 C15 C12 -41.2(4)
C14 C13 C18 O5 83.3(4)
C14 C13 C18 C19 -92.9(4)
C15 O4 C14 C13 42.7(3)
C15 C12 C13 O3 -113.1(3)
C15 C12 C13 C14 2.6(3)
C15 C12 C13 C18 122.6(3)
C16 O1 C1 C2 -5.3(5)
C16 O1 C1 C6 174.2(3)
C17 O2 C3 C2 -177.5(4)
C17 O2 C3 C4 4.1(6)
C18 C13 C14 O4 -151.4(3)
